data_7107178
loop_
_publ_author_name
'Elena A. Mikhalyova'
'Olga V. Makhlynets'
'Alexander S. Filatov'
'Elena V. Rybak-Akimova'

_publ_section_title
;
 A new efficient iron catalyst for olefin epoxidation with hydrogen
 peroxide
;
_journal_name_full Chem.Commun.
_journal_page_first 687
_journal_paper_doi 10.1039/c1cc15935f
_journal_volume 48
_journal_year 2012
_chemical_formula_moiety 'C26 H36 Fe N6, 2(Cl O4), H2 O'
_chemical_formula_sum 'C26 H38 Cl2 Fe N6 O9'
_chemical_formula_weight 705.37
_chemical_name_systematic
;
1,1'-bis(pyridine-2yl-methyl)-2,2'-bipiperidine iron
diperchlorate bis-acetonitrile
;
_space_group_IT_number 13
_symmetry_cell_setting monoclinic
_symmetry_Int_Tables_number 13
_symmetry_space_group_name_Hall '-P 2yc'
_symmetry_space_group_name_H-M 'P 1 2/c 1'
_atom_sites_solution_hydrogens mixed
_atom_sites_solution_primary direct
_atom_sites_solution_secondary difmap
_audit_creation_method SHELXL-97
_cell_angle_alpha 90.00
_cell_angle_beta 94.296(2)
_cell_angle_gamma 90.00
_cell_formula_units_Z 2
_cell_length_a 8.4229(10)
_cell_length_b 10.4692(12)
_cell_length_c 17.320(2)
_cell_measurement_reflns_used 6299
_cell_measurement_temperature 100(2)
_cell_measurement_theta_max 27.00
_cell_measurement_theta_min 2.27
_cell_volume 1523.0(3)
_computing_cell_refinement 'SAINT Ver. 6.22 (Bruker-AXS, 2003)'
_computing_data_collection 'SMART Ver. 5.622 (Bruker-AXS, 2003)'
_computing_data_reduction 'SAINT Ver. 6.22'
_computing_molecular_graphics 'SHELXTL Ver. 6.14'
_computing_publication_material 'SHELXTL Ver. 6.14'
_computing_structure_refinement 'SHELXTL Ver. 6.14'
_computing_structure_solution 'SHELXTL Ver. 6.14 (Bruker-AXS, 2003)'
_diffrn_ambient_temperature 100(2)
_diffrn_measured_fraction_theta_full 0.999
_diffrn_measured_fraction_theta_max 0.993
_diffrn_measurement_device_type 'Bruker SMART APEX CCD area-detector'
_diffrn_measurement_method '0.30\% \w scans'
_diffrn_radiation_monochromator graphite
_diffrn_radiation_source 'fine-focus sealed tube'
_diffrn_radiation_type Mo-K\a
_diffrn_radiation_wavelength 0.71073
_diffrn_reflns_av_R_equivalents 0.0474
_diffrn_reflns_av_sigmaI/netI 0.0461
_diffrn_reflns_limit_h_max 10
_diffrn_reflns_limit_h_min -10
_diffrn_reflns_limit_k_max 13
_diffrn_reflns_limit_k_min -12
_diffrn_reflns_limit_l_max 21
_diffrn_reflns_limit_l_min -22
_diffrn_reflns_number 11362
_diffrn_reflns_theta_full 25.00
_diffrn_reflns_theta_max 27.00
_diffrn_reflns_theta_min 1.95
_diffrn_standards_number 0
_exptl_absorpt_coefficient_mu 0.733
_exptl_absorpt_correction_T_max 0.9713
_exptl_absorpt_correction_T_min 0.8156
_exptl_absorpt_correction_type multi-scan
_exptl_absorpt_process_details
;
SADABS (Bruker-AXS, 2003)
;
_exptl_crystal_colour purple
_exptl_crystal_density_diffrn 1.538
_exptl_crystal_density_method 'not measured'
_exptl_crystal_description plate
_exptl_crystal_F_000 736
_exptl_crystal_size_max 0.29
_exptl_crystal_size_mid 0.17
_exptl_crystal_size_min 0.04
_refine_diff_density_max 0.887
_refine_diff_density_min -0.350
_refine_diff_density_rms 0.090
_refine_ls_extinction_method none
_refine_ls_goodness_of_fit_ref 1.094
_refine_ls_hydrogen_treatment mixed
_refine_ls_matrix_type full
_refine_ls_number_parameters 234
_refine_ls_number_reflns 3309
_refine_ls_number_restraints 2
_refine_ls_restrained_S_all 1.094
_refine_ls_R_factor_all 0.0933
_refine_ls_R_factor_gt 0.0715
_refine_ls_shift/su_max 0.000
_refine_ls_shift/su_mean 0.000
_refine_ls_structure_factor_coef Fsqd
_refine_ls_weighting_details 'calc w=1/[\s^2^(Fo^2^)+(0.0342P)^2^+4.2690P] where P=(Fo^2^+2Fc^2^)/3'
_refine_ls_weighting_scheme calc
_refine_ls_wR_factor_gt 0.1390
_refine_ls_wR_factor_ref 0.1487
_reflns_number_gt 2624
_reflns_number_total 3309
_reflns_threshold_expression I>2\s(I)
_cod_data_source_file c1cc15935f.txt
_cod_data_source_block 1
_cod_original_sg_symbol_Hall '-P 2yc '
_cod_original_sg_symbol_H-M 'P 1 2/c 1 '
_cod_database_code 7107178

loop_
_symmetry_equiv_pos_as_xyz
'x, y, z'
'-x, y, -z+1/2'
'-x, -y, -z'
'x, -y, z-1/2'

loop_
_atom_site_label
_atom_site_type_symbol
_atom_site_fract_x
_atom_site_fract_y
_atom_site_fract_z
_atom_site_U_iso_or_equiv
_atom_site_adp_type
_atom_site_occupancy
_atom_site_symmetry_multiplicity
_atom_site_calc_flag
_atom_site_refinement_flags
_atom_site_disorder_assembly
_atom_site_disorder_group
Fe1 Fe 0.5000 0.24628(7) 0.2500 0.0343(2) Uani 1 2 d S . .
N1 N 0.3475(4) 0.2484(3) 0.3291(2) 0.0359(8) Uani 1 1 d . . .
N2 N 0.3867(4) 0.3899(3) 0.1876(2) 0.0340(8) Uani 1 1 d . . .
N3 N 0.3889(4) 0.1164(3) 0.1874(2) 0.0396(9) Uani 1 1 d . . .
C1 C 0.2139(5) 0.1753(4) 0.3316(3) 0.0395(10) Uani 1 1 d . . .
H1 H 0.1867 0.1182 0.2900 0.047 Uiso 1 1 calc R . .
C2 C 0.1178(5) 0.1812(4) 0.3916(3) 0.0430(11) Uani 1 1 d . . .
H2 H 0.0274 0.1270 0.3922 0.052 Uiso 1 1 calc R . .
C3 C 0.1529(5) 0.2666(4) 0.4518(3) 0.0445(11) Uani 1 1 d . . .
H3 H 0.0854 0.2743 0.4931 0.053 Uiso 1 1 calc R . .
C4 C 0.2884(5) 0.3399(4) 0.4499(3) 0.0430(10) Uani 1 1 d . . .
H4 H 0.3162 0.3986 0.4904 0.052 Uiso 1 1 calc R . .
C5 C 0.3834(5) 0.3276(4) 0.3889(3) 0.0356(9) Uani 1 1 d . . .
C6 C 0.4612(5) 0.3975(4) 0.1117(3) 0.0425(10) Uani 1 1 d . . .
H6A H 0.4788 0.4884 0.0992 0.051 Uiso 1 1 calc R . .
H6B H 0.3860 0.3618 0.0707 0.051 Uiso 1 1 calc R . .
C7 C 0.2106(5) 0.3763(4) 0.1721(3) 0.0442(11) Uani 1 1 d . . .
H7A H 0.1623 0.3629 0.2218 0.053 Uiso 1 1 calc R . .
H7B H 0.1882 0.2995 0.1397 0.053 Uiso 1 1 calc R . .
C8 C 0.1321(5) 0.4916(4) 0.1313(3) 0.0451(11) Uani 1 1 d . . .
H8A H 0.1685 0.4981 0.0784 0.054 Uiso 1 1 calc R . .
H8B H 0.0152 0.4792 0.1265 0.054 Uiso 1 1 calc R . .
C9 C 0.1710(5) 0.6148(4) 0.1746(3) 0.0437(11) Uani 1 1 d . . .
H9A H 0.1317 0.6879 0.1424 0.052 Uiso 1 1 calc R . .
H9B H 0.1148 0.6158 0.2228 0.052 Uiso 1 1 calc R . .
C10 C 0.3473(5) 0.6305(4) 0.1948(3) 0.0407(10) Uani 1 1 d . . .
H10A H 0.3663 0.7053 0.2293 0.049 Uiso 1 1 calc R . .
H10B H 0.4024 0.6456 0.1471 0.049 Uiso 1 1 calc R . .
C11 C 0.4131(5) 0.5108(3) 0.2352(3) 0.0335(9) Uani 1 1 d . . .
H11 H 0.3513 0.4995 0.2818 0.040 Uiso 1 1 calc R . .
C12 C 0.3378(5) 0.0413(4) 0.1450(3) 0.0407(10) Uani 1 1 d . . .
C13 C 0.2717(5) -0.0526(4) 0.0892(3) 0.0477(12) Uani 1 1 d . . .
H13A H 0.2484 -0.0113 0.0388 0.072 Uiso 1 1 calc R . .
H13B H 0.1733 -0.0880 0.1072 0.072 Uiso 1 1 calc R . .
H13C H 0.3489 -0.1215 0.0840 0.072 Uiso 1 1 calc R . .
Cl1 Cl 0.25859(11) 0.77649(9) 0.41703(6) 0.0377(3) Uani 1 1 d . . .
O1 O 0.2546(6) 0.6424(4) 0.4118(3) 0.1023(17) Uani 1 1 d . A .
O2 O 0.3985(5) 0.8109(5) 0.4622(3) 0.0689(14) Uani 0.80 1 d P A 1
O3 O 0.2713(7) 0.8271(5) 0.3411(3) 0.0726(14) Uani 0.80 1 d P A 1
O4 O 0.1246(5) 0.8306(5) 0.4469(4) 0.0682(14) Uani 0.80 1 d P A 1
O2X O 0.370(3) 0.853(3) 0.390(2) 0.123(12) Uani 0.20 1 d P A 2
O3X O 0.112(2) 0.800(3) 0.3793(14) 0.090(8) Uani 0.20 1 d P A 2
O4X O 0.230(3) 0.8031(18) 0.4973(12) 0.074(6) Uani 0.20 1 d P A 2
O5 O 0.0000 0.9420(5) 0.2500 0.0628(14) Uani 1 2 d SD . .
H5A H 0.069(13) 0.886(9) 0.279(7) 0.094 Uiso 0.50 1 d PD . .
H5B H 0.071(14) 0.935(12) 0.210(6) 0.094 Uiso 0.50 1 d PD . .

loop_
_atom_site_aniso_label
_atom_site_aniso_U_11
_atom_site_aniso_U_22
_atom_site_aniso_U_33
_atom_site_aniso_U_23
_atom_site_aniso_U_13
_atom_site_aniso_U_12
Fe1 0.0245(4) 0.0181(4) 0.0596(6) 0.000 -0.0005(3) 0.000
N1 0.0306(17) 0.0211(15) 0.055(2) 0.0065(15) -0.0032(15) 0.0005(13)
N2 0.0310(17) 0.0213(15) 0.049(2) -0.0022(14) 0.0004(15) -0.0007(12)
N3 0.0300(18) 0.0227(17) 0.065(3) -0.0018(16) -0.0013(17) 0.0011(13)
C1 0.028(2) 0.0257(19) 0.064(3) 0.0059(19) -0.0019(19) -0.0020(15)
C2 0.029(2) 0.031(2) 0.069(3) 0.013(2) 0.002(2) -0.0011(16)
C3 0.035(2) 0.047(3) 0.052(3) 0.015(2) 0.0034(19) 0.0036(18)
C4 0.040(2) 0.040(2) 0.048(3) 0.009(2) -0.006(2) -0.0041(18)
C5 0.028(2) 0.030(2) 0.048(3) 0.0114(18) -0.0057(18) -0.0004(15)
C6 0.038(2) 0.039(2) 0.050(3) -0.005(2) -0.005(2) 0.0090(18)
C7 0.028(2) 0.0240(19) 0.079(3) 0.004(2) -0.004(2) 0.0005(15)
C8 0.027(2) 0.032(2) 0.076(3) 0.005(2) -0.002(2) 0.0019(16)
C9 0.041(2) 0.030(2) 0.061(3) 0.008(2) 0.010(2) 0.0087(17)
C10 0.043(2) 0.027(2) 0.052(3) 0.0013(18) 0.003(2) 0.0033(17)
C11 0.034(2) 0.0209(18) 0.046(2) -0.0001(16) 0.0027(18) 0.0007(14)
C12 0.030(2) 0.025(2) 0.067(3) 0.001(2) 0.005(2) 0.0031(16)
C13 0.043(3) 0.028(2) 0.071(3) -0.012(2) 0.001(2) -0.0036(17)
Cl1 0.0332(5) 0.0311(5) 0.0479(6) 0.0007(4) -0.0026(4) 0.0004(4)
O1 0.120(4) 0.036(2) 0.148(5) 0.003(3) -0.006(3) 0.000(2)
O2 0.044(3) 0.081(3) 0.078(3) 0.014(3) -0.017(2) -0.017(2)
O3 0.079(4) 0.082(4) 0.056(3) -0.001(3) 0.005(3) 0.028(3)
O4 0.040(3) 0.073(3) 0.095(4) -0.018(3) 0.021(3) -0.006(2)
O2X 0.046(13) 0.15(2) 0.18(3) 0.09(2) -0.001(16) -0.045(14)
O3X 0.046(12) 0.15(2) 0.071(15) 0.031(15) -0.023(10) 0.001(12)
O4X 0.098(16) 0.050(11) 0.071(14) 0.009(10) -0.009(12) 0.033(11)
O5 0.067(4) 0.034(3) 0.084(4) 0.000 -0.019(3) 0.000

loop_
_atom_type_symbol
_atom_type_description
_atom_type_scat_dispersion_real
_atom_type_scat_dispersion_imag
_atom_type_scat_source
C C 0.0033 0.0016 'International Tables Vol C Tables 4.2.6.8 and 6.1.1.4'
H H 0.0000 0.0000 'International Tables Vol C Tables 4.2.6.8 and 6.1.1.4'
N N 0.0061 0.0033 'International Tables Vol C Tables 4.2.6.8 and 6.1.1.4'
O O 0.0106 0.0060 'International Tables Vol C Tables 4.2.6.8 and 6.1.1.4'
Cl Cl 0.1484 0.1585 'International Tables Vol C Tables 4.2.6.8 and 6.1.1.4'
Fe Fe 0.3463 0.8444 'International Tables Vol C Tables 4.2.6.8 and 6.1.1.4'

loop_
_geom_angle_atom_site_label_1
_geom_angle_atom_site_label_2
_geom_angle_atom_site_label_3
_geom_angle
_geom_angle_site_symmetry_1
_geom_angle_site_symmetry_3
_geom_angle_publ_flag
N3 Fe1 N3 90.8(2) . 2_655 yes
N3 Fe1 N1 86.04(14) . 2_655 yes
N3 Fe1 N1 94.90(15) 2_655 2_655 yes
N3 Fe1 N1 94.90(15) . . yes
N3 Fe1 N1 86.04(14) 2_655 . yes
N1 Fe1 N1 178.67(19) 2_655 . yes
N3 Fe1 N2 177.26(15) . 2_655 yes
N3 Fe1 N2 91.91(13) 2_655 2_655 yes
N1 Fe1 N2 93.27(13) 2_655 2_655 yes
N1 Fe1 N2 85.75(14) . 2_655 yes
N3 Fe1 N2 91.91(13) . . yes
N3 Fe1 N2 177.26(15) 2_655 . yes
N1 Fe1 N2 85.75(14) 2_655 . yes
N1 Fe1 N2 93.27(13) . . yes
N2 Fe1 N2 85.38(18) 2_655 . yes
C5 N1 C1 117.4(4) . . yes
C5 N1 Fe1 115.3(3) . . yes
C1 N1 Fe1 127.2(3) . . yes
C7 N2 C6 108.8(3) . . yes
C7 N2 C11 106.3(3) . . yes
C6 N2 C11 112.2(3) . . yes
C7 N2 Fe1 116.3(2) . . yes
C6 N2 Fe1 107.0(2) . . yes
C11 N2 Fe1 106.4(2) . . yes
C12 N3 Fe1 171.9(4) . . yes
N1 C1 C2 122.4(4) . . ?
N1 C1 H1 118.8 . . ?
C2 C1 H1 118.8 . . ?
C1 C2 C3 119.7(4) . . ?
C1 C2 H2 120.2 . . ?
C3 C2 H2 120.2 . . ?
C4 C3 C2 118.1(4) . . ?
C4 C3 H3 121.0 . . ?
C2 C3 H3 121.0 . . ?
C3 C4 C5 119.8(4) . . ?
C3 C4 H4 120.1 . . ?
C5 C4 H4 120.1 . . ?
N1 C5 C4 122.6(4) . . ?
N1 C5 C6 116.2(4) . 2_655 ?
C4 C5 C6 121.1(4) . 2_655 ?
N2 C6 C5 113.8(4) . 2_655 ?
N2 C6 H6A 108.8 . . ?
C5 C6 H6A 108.8 2_655 . ?
N2 C6 H6B 108.8 . . ?
C5 C6 H6B 108.8 2_655 . ?
H6A C6 H6B 107.7 . . ?
N2 C7 C8 113.5(3) . . ?
N2 C7 H7A 108.9 . . ?
C8 C7 H7A 108.9 . . ?
N2 C7 H7B 108.9 . . ?
C8 C7 H7B 108.9 . . ?
H7A C7 H7B 107.7 . . ?
C9 C8 C7 112.0(4) . . ?
C9 C8 H8A 109.2 . . ?
C7 C8 H8A 109.2 . . ?
C9 C8 H8B 109.2 . . ?
C7 C8 H8B 109.2 . . ?
H8A C8 H8B 107.9 . . ?
C10 C9 C8 112.4(3) . . ?
C10 C9 H9A 109.1 . . ?
C8 C9 H9A 109.1 . . ?
C10 C9 H9B 109.1 . . ?
C8 C9 H9B 109.1 . . ?
H9A C9 H9B 107.9 . . ?
C9 C10 C11 109.6(3) . . ?
C9 C10 H10A 109.8 . . ?
C11 C10 H10A 109.8 . . ?
C9 C10 H10B 109.8 . . ?
C11 C10 H10B 109.8 . . ?
H10A C10 H10B 108.2 . . ?
C11 C11 N2 106.4(3) 2_655 . ?
C11 C11 C10 117.8(3) 2_655 . ?
N2 C11 C10 113.8(3) . . ?
C11 C11 H11 106.0 2_655 . ?
N2 C11 H11 106.0 . . ?
C10 C11 H11 106.0 . . ?
N3 C12 C13 178.6(5) . . ?
C12 C13 H13A 109.5 . . ?
C12 C13 H13B 109.5 . . ?
H13A C13 H13B 109.5 . . ?
C12 C13 H13C 109.5 . . ?
H13A C13 H13C 109.5 . . ?
H13B C13 H13C 109.5 . . ?
O2X Cl1 O3X 110.3(16) . . ?
O2X Cl1 O4 119.4(14) . . ?
O3X Cl1 O4 51.7(11) . . ?
O2X Cl1 O1 126.0(15) . . ?
O3X Cl1 O1 97.6(12) . . ?
O4 Cl1 O1 114.4(3) . . ?
O2X Cl1 O2 58.1(14) . . ?
O3X Cl1 O2 154.1(13) . . ?
O4 Cl1 O2 110.8(3) . . ?
O1 Cl1 O2 107.8(3) . . ?
O2X Cl1 O3 49.6(14) . . ?
O3X Cl1 O3 67.9(10) . . ?
O4 Cl1 O3 108.0(3) . . ?
O1 Cl1 O3 108.3(3) . . ?
O2 Cl1 O3 107.4(3) . . ?
O2X Cl1 O4X 113.0(19) . . ?
O3X Cl1 O4X 102.3(14) . . ?
O4 Cl1 O4X 51.2(8) . . ?
O1 Cl1 O4X 104.4(8) . . ?
O2 Cl1 O4X 67.0(10) . . ?
O3 Cl1 O4X 146.8(7) . . ?
H5A O5 H5B 87(10) . . ?

loop_
_geom_bond_atom_site_label_1
_geom_bond_atom_site_label_2
_geom_bond_distance
_geom_bond_site_symmetry_2
_geom_bond_publ_flag
Fe1 N3 1.936(4) . yes
Fe1 N3 1.936(4) 2_655 yes
Fe1 N1 1.947(4) 2_655 yes
Fe1 N1 1.947(4) . yes
Fe1 N2 2.046(3) 2_655 yes
Fe1 N2 2.046(3) . yes
N1 C5 1.343(5) . yes
N1 C1 1.364(5) . yes
N2 C7 1.495(5) . yes
N2 C6 1.500(6) . yes
N2 C11 1.518(5) . yes
N3 C12 1.139(5) . yes
C1 C2 1.367(6) . ?
C1 H1 0.9500 . ?
C2 C3 1.388(7) . ?
C2 H2 0.9500 . ?
C3 C4 1.378(6) . ?
C3 H3 0.9500 . ?
C4 C5 1.378(6) . ?
C4 H4 0.9500 . ?
C5 C6 1.500(5) 2_655 ?
C6 C5 1.500(5) 2_655 ?
C6 H6A 0.9900 . ?
C6 H6B 0.9900 . ?
C7 C8 1.524(5) . ?
C7 H7A 0.9900 . ?
C7 H7B 0.9900 . ?
C8 C9 1.516(6) . ?
C8 H8A 0.9900 . ?
C8 H8B 0.9900 . ?
C9 C10 1.509(6) . ?
C9 H9A 0.9900 . ?
C9 H9B 0.9900 . ?
C10 C11 1.520(5) . ?
C10 H10A 0.9900 . ?
C10 H10B 0.9900 . ?
C11 C11 1.514(8) 2_655 ?
C11 H11 1.0000 . ?
C12 C13 1.460(6) . ?
C13 H13A 0.9800 . ?
C13 H13B 0.9800 . ?
C13 H13C 0.9800 . ?
Cl1 O2X 1.347(19) . ?
Cl1 O3X 1.379(18) . ?
Cl1 O4 1.397(4) . ?
Cl1 O1 1.407(4) . ?
Cl1 O2 1.412(4) . ?
Cl1 O3 1.429(5) . ?
Cl1 O4X 1.45(2) . ?
O5 H5A 0.95(2) . ?
O5 H5B 0.95(2) . ?
